data_4336530
loop_
_publ_author_name
'Weiting Yang'
'Song Dang'
'Hao Wang'
'Tao Tian'
'Qing-Jiang Pan'
'Zhong-Ming Sun'

_publ_section_title
;
 Synthesis, Structures, and Properties of Uranyl Hybrids Constructed by a
 Variety of Mono- and Polycarboxylic Acids
;
_journal_name_full 'Inorganic Chemistry'
_journal_page_first 12394
_journal_page_last 12402
_journal_paper_doi 10.1021/ic4012444
_journal_volume 52
_journal_year 2013
_chemical_formula_sum 'C19 H11 N3 O8 U'
_chemical_formula_weight 647.34
_chemical_name_systematic
; 
 ? 
;
_space_group_IT_number 14
_symmetry_cell_setting monoclinic
_symmetry_space_group_name_Hall '-P 2yn'
_symmetry_space_group_name_H-M 'P 1 21/n 1'
_atom_sites_solution_hydrogens geom
_atom_sites_solution_primary direct
_atom_sites_solution_secondary difmap
_audit_creation_method SHELXL-97
_cell_angle_alpha 90.00
_cell_angle_beta 100.948(2)
_cell_angle_gamma 90.00
_cell_formula_units_Z 4
_cell_length_a 7.5465(10)
_cell_length_b 19.876(3)
_cell_length_c 12.9350(17)
_cell_measurement_temperature 173(2)
_cell_volume 1904.9(5)
_computing_structure_refinement 'SHELXL-97 (Sheldrick, 1997)'
_computing_structure_solution 'SHELXS-97 (Sheldrick, 1990)'
_diffrn_ambient_temperature 173(2)
_diffrn_measured_fraction_theta_full 0.997
_diffrn_measured_fraction_theta_max 0.997
_diffrn_radiation_monochromator graphite
_diffrn_radiation_source 'fine-focus sealed tube'
_diffrn_radiation_type MoK\a
_diffrn_radiation_wavelength 0.71073
_diffrn_reflns_av_R_equivalents 0.0344
_diffrn_reflns_av_sigmaI/netI 0.0411
_diffrn_reflns_limit_h_max 9
_diffrn_reflns_limit_h_min -9
_diffrn_reflns_limit_k_max 12
_diffrn_reflns_limit_k_min -24
_diffrn_reflns_limit_l_max 16
_diffrn_reflns_limit_l_min -15
_diffrn_reflns_number 10434
_diffrn_reflns_theta_full 26.13
_diffrn_reflns_theta_max 26.13
_diffrn_reflns_theta_min 1.90
_exptl_absorpt_coefficient_mu 8.577
_exptl_absorpt_correction_T_max 0.7453
_exptl_absorpt_correction_T_min 0.3223
_exptl_absorpt_correction_type multi-scan
_exptl_absorpt_process_details sadabs
_exptl_crystal_density_diffrn 2.257
_exptl_crystal_F_000 1208
_exptl_crystal_size_max 0.2
_exptl_crystal_size_mid 0.15
_exptl_crystal_size_min 0.12
_refine_diff_density_max 1.261
_refine_diff_density_min -1.947
_refine_diff_density_rms 0.144
_refine_ls_extinction_method none
_refine_ls_goodness_of_fit_ref 0.993
_refine_ls_hydrogen_treatment constr
_refine_ls_matrix_type full
_refine_ls_number_parameters 281
_refine_ls_number_reflns 3781
_refine_ls_number_restraints 0
_refine_ls_restrained_S_all 0.993
_refine_ls_R_factor_all 0.0422
_refine_ls_R_factor_gt 0.0321
_refine_ls_shift/su_max 0.000
_refine_ls_shift/su_mean 0.000
_refine_ls_structure_factor_coef Fsqd
_refine_ls_weighting_details 'calc w=1/[\s^2^(Fo^2^)+(0.0501P)^2^+0.0000P] where P=(Fo^2^+2Fc^2^)/3'
_refine_ls_weighting_scheme calc
_refine_ls_wR_factor_gt 0.0778
_refine_ls_wR_factor_ref 0.0828
_reflns_number_gt 3110
_reflns_number_total 3781
_reflns_threshold_expression >2sigma(I)
_cod_data_source_file ic4012444_si_002_4.cif
_cod_data_source_block 4
_cod_original_cell_volume 1904.9(4)
_cod_database_code 4336530

loop_
_symmetry_equiv_pos_as_xyz
'x, y, z'
'-x+1/2, y+1/2, -z+1/2'
'-x, -y, -z'
'x-1/2, -y-1/2, z-1/2'

loop_
_atom_site_label
_atom_site_type_symbol
_atom_site_fract_x
_atom_site_fract_y
_atom_site_fract_z
_atom_site_U_iso_or_equiv
_atom_site_adp_type
_atom_site_occupancy
_atom_site_symmetry_multiplicity
_atom_site_calc_flag
_atom_site_refinement_flags
U1 U 0.09766(3) 0.208027(10) 0.031011(14) 0.03782(10) Uani 1 1 d .
O1 O -0.1340(5) 0.1871(2) 0.0067(3) 0.0487(10) Uani 1 1 d .
O2 O 0.3304(5) 0.2251(2) 0.0590(3) 0.0528(10) Uani 1 1 d .
O3 O 0.0381(6) 0.3154(2) 0.0864(3) 0.0509(10) Uani 1 1 d .
O4 O 0.1181(6) 0.17176(19) -0.1362(3) 0.0506(10) Uani 1 1 d .
O5 O 0.1494(7) 0.1861(2) -0.3012(3) 0.0607(12) Uani 1 1 d .
O6 O -0.0153(6) 0.4250(2) 0.0633(3) 0.0590(11) Uani 1 1 d .
O7 O 0.1557(6) 0.44592(19) -0.3084(3) 0.0542(10) Uani 1 1 d .
H7 H 0.1463 0.4833 -0.2833 0.081 Uiso 1 1 calc R
C1 C 0.2195(8) 0.0414(3) 0.0195(4) 0.0483(14) Uani 1 1 d .
H1 H 0.2369 0.0558 -0.0463 0.058 Uiso 1 1 calc R
C2 C 0.2423(9) -0.0262(3) 0.0444(5) 0.0587(16) Uani 1 1 d .
H2 H 0.2758 -0.0562 -0.0036 0.070 Uiso 1 1 calc R
C3 C 0.2160(9) -0.0478(3) 0.1376(6) 0.0609(17) Uani 1 1 d .
H3 H 0.2286 -0.0933 0.1542 0.073 Uiso 1 1 calc R
C4 C 0.1694(8) -0.0023(3) 0.2107(5) 0.0517(15) Uani 1 1 d .
C5 C 0.1520(7) 0.0657(3) 0.1827(4) 0.0404(12) Uani 1 1 d .
C6 C 0.1168(7) 0.1155(3) 0.2557(4) 0.0428(13) Uani 1 1 d .
C7 C 0.1021(8) 0.0953(4) 0.3582(4) 0.0581(18) Uani 1 1 d .
C8 C 0.0768(9) 0.1455(5) 0.4287(5) 0.070(2) Uani 1 1 d .
H8 H 0.0662 0.1341 0.4970 0.084 Uiso 1 1 calc R
C9 C 0.0677(9) 0.2100(4) 0.3993(5) 0.069(2) Uani 1 1 d .
H9 H 0.0540 0.2432 0.4480 0.082 Uiso 1 1 calc R
C10 C 0.0786(8) 0.2287(4) 0.2944(5) 0.0574(17) Uani 1 1 d .
H10 H 0.0683 0.2737 0.2741 0.069 Uiso 1 1 calc R
C11 C 0.1181(9) 0.0251(5) 0.3834(6) 0.075(2) Uani 1 1 d .
H11 H 0.1084 0.0114 0.4508 0.090 Uiso 1 1 calc R
C12 C 0.1463(10) -0.0213(4) 0.3142(6) 0.072(2) Uani 1 1 d .
H12 H 0.1511 -0.0665 0.3331 0.087 Uiso 1 1 calc R
C13 C 0.1275(8) 0.2083(3) -0.2177(4) 0.0427(14) Uani 1 1 d .
C14 C 0.0228(8) 0.3701(3) 0.0324(4) 0.0419(12) Uani 1 1 d .
C15 C 0.1101(7) 0.2825(3) -0.2003(4) 0.0363(12) Uani 1 1 d .
C16 C 0.1340(7) 0.3317(3) -0.2702(4) 0.0386(12) Uani 1 1 d .
H16 H 0.1549 0.3206 -0.3367 0.046 Uiso 1 1 calc R
C17 C 0.1264(7) 0.3991(3) -0.2400(4) 0.0380(12) Uani 1 1 d .
C18 C 0.0837(7) 0.4139(3) -0.1424(4) 0.0388(12) Uani 1 1 d .
H18 H 0.0703 0.4582 -0.1220 0.047 Uiso 1 1 calc R
C19 C 0.0618(7) 0.3613(2) -0.0771(4) 0.0362(11) Uani 1 1 d .
N1 N 0.1739(6) 0.0868(2) 0.0853(3) 0.0390(10) Uani 1 1 d .
N2 N 0.1038(6) 0.1813(3) 0.2247(4) 0.0454(11) Uani 1 1 d .
N3 N 0.0745(6) 0.2966(2) -0.1044(3) 0.0362(10) Uani 1 1 d .
O1W O 0.8537(7) 0.4321(2) 0.2420(4) 0.0697(13) Uani 1 1 d .

loop_
_atom_site_aniso_label
_atom_site_aniso_U_11
_atom_site_aniso_U_22
_atom_site_aniso_U_33
_atom_site_aniso_U_23
_atom_site_aniso_U_13
_atom_site_aniso_U_12
U1 0.04378(14) 0.03178(14) 0.03848(13) 0.00440(9) 0.00926(9) 0.00057(8)
O1 0.048(2) 0.041(2) 0.056(2) 0.007(2) 0.0086(19) 0.0008(18)
O2 0.046(2) 0.061(3) 0.052(2) 0.017(2) 0.0091(19) -0.008(2)
O3 0.075(3) 0.039(2) 0.043(2) 0.0000(19) 0.023(2) -0.001(2)
O4 0.083(3) 0.028(2) 0.043(2) -0.0009(18) 0.018(2) 0.010(2)
O5 0.099(4) 0.040(2) 0.046(2) -0.002(2) 0.021(2) 0.023(2)
O6 0.098(3) 0.032(2) 0.053(2) -0.0112(19) 0.030(2) -0.004(2)
O7 0.082(3) 0.038(2) 0.048(2) 0.0056(19) 0.023(2) -0.003(2)
C1 0.056(3) 0.048(4) 0.040(3) 0.001(3) 0.008(3) 0.011(3)
C2 0.069(4) 0.040(4) 0.063(4) 0.000(3) 0.003(3) 0.010(3)
C3 0.060(4) 0.038(4) 0.078(5) 0.008(3) -0.004(3) -0.001(3)
C4 0.042(3) 0.057(4) 0.052(3) 0.018(3) -0.001(3) -0.008(3)
C5 0.038(3) 0.039(3) 0.043(3) 0.010(3) 0.004(2) -0.001(2)
C6 0.035(3) 0.058(4) 0.036(3) 0.005(3) 0.008(2) -0.003(3)
C7 0.037(3) 0.098(6) 0.039(3) 0.016(3) 0.007(3) -0.005(3)
C8 0.051(4) 0.122(7) 0.039(3) -0.002(4) 0.015(3) -0.011(4)
C9 0.047(4) 0.117(8) 0.045(4) -0.041(4) 0.016(3) -0.015(4)
C10 0.049(3) 0.073(5) 0.053(4) -0.021(3) 0.017(3) -0.009(3)
C11 0.063(4) 0.111(7) 0.051(4) 0.043(4) 0.010(3) -0.016(4)
C12 0.076(5) 0.079(5) 0.061(4) 0.031(4) 0.012(4) -0.005(4)
C13 0.052(3) 0.042(4) 0.036(3) 0.000(3) 0.011(3) 0.011(3)
C14 0.056(3) 0.030(3) 0.044(3) -0.005(2) 0.020(2) -0.004(3)
C15 0.041(3) 0.031(3) 0.036(3) -0.005(2) 0.007(2) 0.000(2)
C16 0.043(3) 0.042(3) 0.031(3) 0.003(2) 0.008(2) 0.007(2)
C17 0.043(3) 0.032(3) 0.039(3) 0.006(2) 0.008(2) 0.001(2)
C18 0.042(3) 0.031(3) 0.043(3) -0.004(2) 0.007(2) 0.002(2)
C19 0.043(3) 0.028(3) 0.040(3) 0.003(2) 0.012(2) -0.001(2)
N1 0.048(3) 0.035(3) 0.035(2) 0.006(2) 0.009(2) 0.003(2)
N2 0.040(2) 0.061(3) 0.038(2) -0.011(2) 0.012(2) -0.002(2)
N3 0.039(2) 0.033(3) 0.037(2) -0.0002(19) 0.0078(19) 0.0035(18)
O1W 0.105(4) 0.040(2) 0.075(3) -0.013(2) 0.044(3) -0.023(2)

loop_
_atom_type_symbol
_atom_type_description
_atom_type_scat_dispersion_real
_atom_type_scat_dispersion_imag
_atom_type_scat_source
C C 0.0033 0.0016 'International Tables Vol C Tables 4.2.6.8 and 6.1.1.4'
H H 0.0000 0.0000 'International Tables Vol C Tables 4.2.6.8 and 6.1.1.4'
N N 0.0061 0.0033 'International Tables Vol C Tables 4.2.6.8 and 6.1.1.4'
O O 0.0106 0.0060 'International Tables Vol C Tables 4.2.6.8 and 6.1.1.4'
U U -9.6767 9.6646 'International Tables Vol C Tables 4.2.6.8 and 6.1.1.4'

loop_
_geom_angle_atom_site_label_1
_geom_angle_atom_site_label_2
_geom_angle_atom_site_label_3
_geom_angle
O2 U1 O1 177.07(18)
O2 U1 O4 90.65(18)
O1 U1 O4 89.98(18)
O2 U1 O3 90.21(18)
O1 U1 O3 91.63(17)
O4 U1 O3 128.78(13)
O2 U1 N3 86.67(17)
O1 U1 N3 96.18(17)
O4 U1 N3 64.33(13)
O3 U1 N3 64.61(13)
O2 U1 N1 87.75(17)
O1 U1 N1 89.45(16)
O4 U1 N1 84.90(13)
O3 U1 N1 146.29(13)
N3 U1 N1 148.62(13)
O2 U1 N2 90.39(17)
O1 U1 N2 87.61(17)
O4 U1 N2 149.41(16)
O3 U1 N2 81.78(15)
N3 U1 N2 146.23(16)
N1 U1 N2 64.59(15)
C14 O3 U1 127.7(3)
C13 O4 U1 127.7(3)
N1 C1 C2 123.0(6)
C3 C2 C1 119.5(6)
C2 C3 C4 120.2(6)
C5 C4 C3 118.2(5)
C5 C4 C12 118.4(6)
C3 C4 C12 123.4(6)
N1 C5 C4 120.9(5)
N1 C5 C6 117.8(5)
C4 C5 C6 121.2(5)
N2 C6 C7 122.3(6)
N2 C6 C5 118.8(4)
C7 C6 C5 118.9(6)
C8 C7 C6 117.2(7)
C8 C7 C11 124.6(6)
C6 C7 C11 118.2(6)
C9 C8 C7 120.7(6)
C8 C9 C10 120.8(6)
N2 C10 C9 119.8(7)
C12 C11 C7 122.7(6)
C11 C12 C4 120.6(7)
O5 C13 O4 124.3(5)
O5 C13 C15 121.6(5)
O4 C13 C15 114.1(5)
O6 C14 O3 125.7(5)
O6 C14 C19 120.8(5)
O3 C14 C19 113.5(5)
N3 C15 C16 122.3(5)
N3 C15 C13 112.4(5)
C16 C15 C13 125.3(5)
C15 C16 C17 118.8(5)
O7 C17 C18 123.5(5)
O7 C17 C16 117.5(4)
C18 C17 C16 119.0(5)
C19 C18 C17 118.2(5)
N3 C19 C18 123.0(5)
N3 C19 C14 113.2(4)
C18 C19 C14 123.8(5)
C1 N1 C5 118.2(5)
C1 N1 U1 122.6(3)
C5 N1 U1 119.0(3)
C10 N2 C6 119.1(5)
C10 N2 U1 122.2(5)
C6 N2 U1 118.3(3)
C15 N3 C19 118.6(4)
C15 N3 U1 120.3(3)
C19 N3 U1 119.8(3)

loop_
_geom_bond_atom_site_label_1
_geom_bond_atom_site_label_2
_geom_bond_distance
U1 O2 1.757(4)
U1 O1 1.766(4)
U1 O4 2.312(4)
U1 O3 2.321(4)
U1 N3 2.466(4)
U1 N1 2.544(4)
U1 N2 2.553(5)
O3 C14 1.286(7)
O4 C13 1.294(6)
O5 C13 1.206(7)
O6 C14 1.217(6)
O7 C17 1.331(6)
C1 N1 1.329(7)
C1 C2 1.385(8)
C2 C3 1.329(9)
C3 C4 1.402(9)
C4 C5 1.397(8)
C4 C12 1.433(8)
C5 N1 1.368(6)
C5 C6 1.428(8)
C6 N2 1.366(7)
C6 C7 1.410(7)
C7 C8 1.389(10)
C7 C11 1.432(10)
C8 C9 1.335(9)
C9 C10 1.425(10)
C10 N2 1.343(8)
C11 C12 1.330(10)
C13 C15 1.501(7)
C14 C19 1.511(7)
C15 N3 1.348(7)
C15 C16 1.367(7)
C16 C17 1.401(7)
C17 C18 1.392(7)
C18 C19 1.374(7)
C19 N3 1.341(6)
